data_4028728
loop_
_publ_author_name
'Zenghui Lu'
'Fang Luo'
'Lina Wang'
'Gangguo Zhu'

_publ_section_title
;
 Palladium-Catalyzed Direct Alkenylation of 2-Oxazolones: An Entry to
 3,4,5-Trisubstituted 2-Oxazolones
;
_journal_name_full 'Journal of Organic Chemistry'
_journal_page_first 10894
_journal_page_last 10901
_journal_paper_doi 10.1021/jo4018793
_journal_volume 78
_journal_year 2013
_chemical_formula_sum 'C23 H23 N O4'
_chemical_formula_weight 377.42
_chemical_name_systematic
;
 ?
;
_space_group_IT_number 19
_symmetry_cell_setting orthorhombic
_symmetry_space_group_name_Hall 'P 2ac 2ab'
_symmetry_space_group_name_H-M 'P 21 21 21'
_atom_sites_solution_hydrogens geom
_atom_sites_solution_primary direct
_atom_sites_solution_secondary difmap
_audit_creation_method SHELXL-97
_cell_angle_alpha 90.00
_cell_angle_beta 90.00
_cell_angle_gamma 90.00
_cell_formula_units_Z 4
_cell_length_a 5.9205(6)
_cell_length_b 11.3365(13)
_cell_length_c 29.609(3)
_cell_measurement_reflns_used 2248
_cell_measurement_temperature 296(2)
_cell_measurement_theta_max 27.51
_cell_measurement_theta_min 1.92
_cell_volume 1987.3(4)
_computing_cell_refinement 'Siemens SMART & SAINT'
_computing_data_collection 'Siemens SMART'
_computing_data_reduction 'Siemens XPREP'
_computing_molecular_graphics 'Bruker SHELXTL'
_computing_publication_material 'Bruker SHELXTL'
_computing_structure_refinement 'Siemens SHELXTL'
_computing_structure_solution 'Siemens SHELXTL'
_diffrn_ambient_temperature 296(2)
_diffrn_measured_fraction_theta_full 0.999
_diffrn_measured_fraction_theta_max 0.999
_diffrn_measurement_device_type 'Bruker P4'
_diffrn_measurement_method '\w scans'
_diffrn_radiation_monochromator graphite
_diffrn_radiation_source 'fine-focus sealed tube'
_diffrn_radiation_type MoK\a
_diffrn_radiation_wavelength 0.71073
_diffrn_reflns_av_R_equivalents 0.0513
_diffrn_reflns_av_sigmaI/netI 0.0598
_diffrn_reflns_limit_h_max 7
_diffrn_reflns_limit_h_min -7
_diffrn_reflns_limit_k_max 13
_diffrn_reflns_limit_k_min -14
_diffrn_reflns_limit_l_max 38
_diffrn_reflns_limit_l_min -38
_diffrn_reflns_number 17002
_diffrn_reflns_theta_full 27.51
_diffrn_reflns_theta_max 27.51
_diffrn_reflns_theta_min 1.92
_diffrn_standards_decay_% none
_diffrn_standards_interval_count none
_diffrn_standards_interval_time none
_diffrn_standards_number none
_exptl_absorpt_coefficient_mu 0.086
_exptl_absorpt_correction_T_max .0000
_exptl_absorpt_correction_T_min .0000
_exptl_absorpt_correction_type empirical
_exptl_absorpt_process_details 'SADABS (Sheldrick, 1996)'
_exptl_crystal_colour colourless
_exptl_crystal_density_diffrn 1.261
_exptl_crystal_description block
_exptl_crystal_F_000 800
_exptl_crystal_size_max .300
_exptl_crystal_size_mid .200
_exptl_crystal_size_min .100
_refine_diff_density_max 0.135
_refine_diff_density_min -0.140
_refine_diff_density_rms 0.032
_refine_ls_abs_structure_details 'Flack H D (1983), Acta Cryst. A39, 876-881'
_refine_ls_abs_structure_Flack 0.1(14)
_refine_ls_extinction_method none
_refine_ls_goodness_of_fit_ref 0.926
_refine_ls_hydrogen_treatment mixed
_refine_ls_matrix_type full
_refine_ls_number_parameters 253
_refine_ls_number_reflns 4488
_refine_ls_number_restraints 0
_refine_ls_restrained_S_all 0.926
_refine_ls_R_factor_all 0.1069
_refine_ls_R_factor_gt 0.0464
_refine_ls_shift/su_max 0.021
_refine_ls_shift/su_mean 0.004
_refine_ls_structure_factor_coef Fsqd
_refine_ls_weighting_details 'calc w=1/[\s^2^(Fo^2^)+(0.0611P)^2^+0.0000P] where P=(Fo^2^+2Fc^2^)/3'
_refine_ls_weighting_scheme calc
_refine_ls_wR_factor_gt 0.1006
_refine_ls_wR_factor_ref 0.1241
_reflns_number_gt 2439
_reflns_number_total 4488
_reflns_threshold_expression >2sigma(I)
_cod_data_source_file jo4018793_si_002.cif
_cod_data_source_block a
_cod_database_code 4028728

loop_
_symmetry_equiv_pos_as_xyz
'x, y, z'
'-x+1/2, -y, z+1/2'
'-x, y+1/2, -z+1/2'
'x+1/2, -y+1/2, -z'

loop_
_atom_site_label
_atom_site_type_symbol
_atom_site_fract_x
_atom_site_fract_y
_atom_site_fract_z
_atom_site_U_iso_or_equiv
_atom_site_adp_type
_atom_site_occupancy
_atom_site_symmetry_multiplicity
_atom_site_calc_flag
_atom_site_refinement_flags
O1 O 0.4536(3) 0.75591(14) 0.04627(5) 0.0598(4) Uani 1 1 d .
O2 O -0.4638(3) 1.01769(17) 0.16143(5) 0.0712(5) Uani 1 1 d .
C3 C 0.3251(4) 0.7455(2) 0.08521(8) 0.0525(6) Uani 1 1 d .
O3 O 0.4486(3) 0.87625(17) -0.01500(6) 0.0796(6) Uani 1 1 d .
C5 C 0.0938(4) 1.1048(2) 0.04394(7) 0.0500(6) Uani 1 1 d .
N N 0.1871(3) 0.89003(16) 0.04327(6) 0.0541(5) Uani 1 1 d .
C7 C 0.1609(4) 0.82897(19) 0.08457(7) 0.0516(6) Uani 1 1 d .
C8 C 0.0504(4) 0.9842(2) 0.02406(8) 0.0567(6) Uani 1 1 d .
H8A H -0.1077 0.9648 0.0283 0.068 Uiso 1 1 calc R
H8B H 0.0783 0.9876 -0.0082 0.068 Uiso 1 1 calc R
C9 C -0.0001(4) 0.8542(2) 0.11936(8) 0.0600(7) Uani 1 1 d .
H9A H 0.0173 0.8076 0.1450 0.072 Uiso 1 1 calc R
C10 C -0.3044(5) 0.9353(2) 0.16330(9) 0.0638(7) Uani 1 1 d .
C11 C 0.3346(5) 1.2446(2) 0.08116(9) 0.0693(7) Uani 1 1 d .
H11A H 0.4688 1.2610 0.0962 0.083 Uiso 1 1 calc R
C12 C 0.3940(4) 0.6522(2) 0.11598(8) 0.0526(6) Uani 1 1 d .
C13 C -0.7652(4) 1.1294(2) 0.19448(9) 0.0696(7) Uani 1 1 d .
H13A H -0.8523 1.1182 0.1671 0.084 Uiso 1 1 calc R
H13B H -0.6768 1.2008 0.1909 0.084 Uiso 1 1 calc R
C14 C -0.1681(4) 0.9302(2) 0.12234(8) 0.0594(6) Uani 1 1 d .
H14A H -0.1995 0.9806 0.0983 0.071 Uiso 1 1 calc R
C15 C 0.6687(5) 0.5075(2) 0.13850(9) 0.0688(7) Uani 1 1 d .
H15A H 0.8085 0.4718 0.1342 0.083 Uiso 1 1 calc R
C16 C -0.0637(5) 1.1932(2) 0.03862(8) 0.0652(7) Uani 1 1 d .
H16A H -0.2007 1.1770 0.0246 0.078 Uiso 1 1 calc R
C17 C -0.6098(5) 1.0279(3) 0.20032(9) 0.0739(8) Uani 1 1 d .
H17A H -0.5193 1.0391 0.2273 0.089 Uiso 1 1 calc R
H17B H -0.6965 0.9559 0.2039 0.089 Uiso 1 1 calc R
C18 C 0.6040(4) 0.5986(2) 0.11036(9) 0.0621(7) Uani 1 1 d .
H18A H 0.7007 0.6242 0.0876 0.074 Uiso 1 1 calc R
C19 C 0.5316(5) 0.4686(2) 0.17263(9) 0.0700(8) Uani 1 1 d .
H19A H 0.5787 0.4086 0.1919 0.084 Uiso 1 1 calc R
C20 C -0.0195(6) 1.3057(2) 0.05399(9) 0.0780(9) Uani 1 1 d .
H20A H -0.1263 1.3649 0.0500 0.094 Uiso 1 1 calc R
C21 C 0.2949(5) 1.1327(2) 0.06525(8) 0.0611(6) Uani 1 1 d .
H21A H 0.4048 1.0748 0.0688 0.073 Uiso 1 1 calc R
C22 C 0.3675(4) 0.8463(2) 0.02059(9) 0.0603(6) Uani 1 1 d .
C23 C 0.2541(5) 0.6090(2) 0.15002(9) 0.0696(7) Uani 1 1 d .
H23A H 0.1110 0.6413 0.1539 0.083 Uiso 1 1 calc R
O4 O -0.2777(5) 0.8751(2) 0.19562(7) 0.1267(10) Uani 1 1 d .
C25 C 0.1802(6) 1.3310(2) 0.07512(9) 0.0757(8) Uani 1 1 d .
H25A H 0.2096 1.4071 0.0853 0.091 Uiso 1 1 calc R
C26 C 0.3234(6) 0.5198(2) 0.17791(10) 0.0777(8) Uani 1 1 d .
H26A H 0.2281 0.4936 0.2008 0.093 Uiso 1 1 calc R
C27 C -0.9233(6) 1.1448(3) 0.23316(10) 0.0841(9) Uani 1 1 d .
H27A H -0.8358 1.1619 0.2601 0.101 Uiso 1 1 calc R
H27B H -1.0022 1.0710 0.2382 0.101 Uiso 1 1 calc R
C28 C -1.0943(6) 1.2408(3) 0.22676(12) 0.1016(11) Uani 1 1 d .
H28A H -1.1896 1.2453 0.2529 0.152 Uiso 1 1 calc R
H28B H -1.1847 1.2239 0.2006 0.152 Uiso 1 1 calc R
H28C H -1.0182 1.3148 0.2226 0.152 Uiso 1 1 calc R

loop_
_atom_site_aniso_label
_atom_site_aniso_U_11
_atom_site_aniso_U_22
_atom_site_aniso_U_33
_atom_site_aniso_U_23
_atom_site_aniso_U_13
_atom_site_aniso_U_12
O1 0.0568(9) 0.0600(10) 0.0626(10) -0.0042(8) 0.0048(9) 0.0073(9)
O2 0.0640(12) 0.0866(13) 0.0631(10) 0.0110(9) 0.0150(9) 0.0249(11)
C3 0.0521(13) 0.0528(13) 0.0527(13) -0.0097(11) 0.0019(12) -0.0014(13)
O3 0.0788(13) 0.0912(13) 0.0686(11) 0.0085(10) 0.0177(11) 0.0065(12)
C5 0.0534(14) 0.0533(13) 0.0434(12) 0.0023(10) 0.0002(12) 0.0049(12)
N 0.0544(11) 0.0504(11) 0.0576(11) -0.0029(9) -0.0005(10) 0.0036(10)
C7 0.0567(15) 0.0460(12) 0.0521(13) -0.0050(11) 0.0000(12) 0.0015(12)
C8 0.0543(14) 0.0609(15) 0.0550(13) 0.0003(12) -0.0077(13) 0.0036(13)
C9 0.0733(18) 0.0509(13) 0.0557(14) -0.0023(12) 0.0036(13) 0.0113(14)
C10 0.0685(18) 0.0612(15) 0.0617(16) 0.0036(13) 0.0069(14) 0.0166(16)
C11 0.0756(18) 0.0667(16) 0.0657(16) -0.0134(14) -0.0019(15) -0.0095(17)
C12 0.0504(14) 0.0479(13) 0.0593(14) -0.0107(12) -0.0039(12) 0.0018(12)
C13 0.0618(16) 0.0721(17) 0.0748(16) 0.0041(14) 0.0126(14) 0.0101(15)
C14 0.0574(15) 0.0625(14) 0.0582(15) 0.0042(12) 0.0040(13) 0.0065(14)
C15 0.0594(17) 0.0688(16) 0.0781(17) -0.0048(15) -0.0059(16) 0.0166(15)
C16 0.0608(16) 0.0747(18) 0.0601(15) 0.0005(14) -0.0045(13) 0.0125(15)
C17 0.0726(18) 0.0819(19) 0.0672(16) 0.0034(14) 0.0193(15) 0.0157(16)
C18 0.0557(16) 0.0610(15) 0.0696(16) -0.0094(13) 0.0018(13) 0.0063(13)
C19 0.078(2) 0.0645(18) 0.0674(17) -0.0014(14) -0.0074(16) 0.0152(16)
C20 0.099(2) 0.0572(17) 0.0781(19) -0.0015(15) 0.0008(18) 0.0237(18)
C21 0.0600(15) 0.0610(15) 0.0621(15) -0.0041(12) -0.0090(13) 0.0069(14)
C22 0.0585(16) 0.0592(15) 0.0632(16) -0.0061(14) 0.0005(14) 0.0035(13)
C23 0.0607(18) 0.0642(16) 0.0838(18) 0.0043(14) 0.0134(15) 0.0122(14)
O4 0.164(2) 0.1280(19) 0.0881(14) 0.0433(14) 0.0523(16) 0.0835(19)
C25 0.103(2) 0.0585(16) 0.0656(17) -0.0096(13) 0.0089(17) -0.0064(19)
C26 0.087(2) 0.0683(18) 0.0782(18) 0.0101(15) 0.0154(17) 0.0128(17)
C27 0.082(2) 0.089(2) 0.0811(19) 0.0004(16) 0.0174(18) 0.0156(19)
C28 0.086(2) 0.091(2) 0.128(3) -0.001(2) 0.018(2) 0.028(2)

loop_
_atom_type_symbol
_atom_type_description
_atom_type_scat_dispersion_real
_atom_type_scat_dispersion_imag
_atom_type_scat_source
C C 0.0033 0.0016 'International Tables Vol C Tables 4.2.6.8 and 6.1.1.4'
H H 0.0000 0.0000 'International Tables Vol C Tables 4.2.6.8 and 6.1.1.4'
N N 0.0061 0.0033 'International Tables Vol C Tables 4.2.6.8 and 6.1.1.4'
O O 0.0106 0.0060 'International Tables Vol C Tables 4.2.6.8 and 6.1.1.4'

loop_
_geom_angle_atom_site_label_1
_geom_angle_atom_site_label_2
_geom_angle_atom_site_label_3
_geom_angle
C22 O1 C3 108.69(19)
C10 O2 C17 116.63(19)
C7 C3 O1 108.8(2)
C7 C3 C12 135.8(2)
O1 C3 C12 115.4(2)
C16 C5 C21 117.9(2)
C16 C5 C8 119.9(2)
C21 C5 C8 122.0(2)
C22 N C7 109.6(2)
C22 N C8 120.9(2)
C7 N C8 129.5(2)
C3 C7 N 106.0(2)
C3 C7 C9 127.3(2)
N C7 C9 126.7(2)
N C8 C5 114.67(19)
N C8 H8A 108.6
C5 C8 H8A 108.6
N C8 H8B 108.6
C5 C8 H8B 108.6
H8A C8 H8B 107.6
C14 C9 C7 132.8(2)
C14 C9 H9A 113.6
C7 C9 H9A 113.6
O4 C10 O2 122.2(2)
O4 C10 C14 125.0(3)
O2 C10 C14 112.7(2)
C25 C11 C21 120.6(3)
C25 C11 H11A 119.7
C21 C11 H11A 119.7
C23 C12 C18 117.6(2)
C23 C12 C3 122.8(2)
C18 C12 C3 119.5(2)
C17 C13 C27 113.0(2)
C17 C13 H13A 109.0
C27 C13 H13A 109.0
C17 C13 H13B 109.0
C27 C13 H13B 109.0
H13A C13 H13B 107.8
C9 C14 C10 119.9(2)
C9 C14 H14A 120.0
C10 C14 H14A 120.0
C19 C15 C18 121.5(3)
C19 C15 H15A 119.3
C18 C15 H15A 119.3
C5 C16 C20 120.4(3)
C5 C16 H16A 119.8
C20 C16 H16A 119.8
O2 C17 C13 109.9(2)
O2 C17 H17A 109.7
C13 C17 H17A 109.7
O2 C17 H17B 109.7
C13 C17 H17B 109.7
H17A C17 H17B 108.2
C15 C18 C12 120.1(3)
C15 C18 H18A 120.0
C12 C18 H18A 120.0
C15 C19 C26 118.7(3)
C15 C19 H19A 120.6
C26 C19 H19A 120.6
C25 C20 C16 120.6(3)
C25 C20 H20A 119.7
C16 C20 H20A 119.7
C11 C21 C5 120.9(3)
C11 C21 H21A 119.5
C5 C21 H21A 119.5
O3 C22 N 130.0(2)
O3 C22 O1 123.1(2)
N C22 O1 106.9(2)
C26 C23 C12 121.2(3)
C26 C23 H23A 119.4
C12 C23 H23A 119.4
C11 C25 C20 119.6(3)
C11 C25 H25A 120.2
C20 C25 H25A 120.2
C23 C26 C19 120.9(3)
C23 C26 H26A 119.5
C19 C26 H26A 119.5
C13 C27 C28 114.4(3)
C13 C27 H27A 108.7
C28 C27 H27A 108.7
C13 C27 H27B 108.7
C28 C27 H27B 108.7
H27A C27 H27B 107.6
C27 C28 H28A 109.5
C27 C28 H28B 109.5
H28A C28 H28B 109.5
C27 C28 H28C 109.5
H28A C28 H28C 109.5
H28B C28 H28C 109.5

loop_
_geom_bond_atom_site_label_1
_geom_bond_atom_site_label_2
_geom_bond_distance
O1 C22 1.374(3)
O1 C3 1.387(3)
O2 C10 1.328(3)
O2 C17 1.444(3)
C3 C7 1.357(3)
C3 C12 1.454(3)
O3 C22 1.207(3)
C5 C16 1.378(3)
C5 C21 1.384(3)
C5 C8 1.510(3)
N C22 1.356(3)
N C7 1.414(3)
N C8 1.455(3)
C7 C9 1.432(3)
C8 H8A 0.9700
C8 H8B 0.9700
C9 C14 1.319(3)
C9 H9A 0.9300
C10 O4 1.187(3)
C10 C14 1.458(3)
C11 C25 1.352(4)
C11 C21 1.374(3)
C11 H11A 0.9300
C12 C23 1.393(3)
C12 C18 1.394(3)
C13 C17 1.484(4)
C13 C27 1.489(3)
C13 H13A 0.9700
C13 H13B 0.9700
C14 H14A 0.9300
C15 C19 1.369(4)
C15 C18 1.381(3)
C15 H15A 0.9300
C16 C20 1.379(4)
C16 H16A 0.9300
C17 H17A 0.9700
C17 H17B 0.9700
C18 H18A 0.9300
C19 C26 1.371(4)
C19 H19A 0.9300
C20 C25 1.368(4)
C20 H20A 0.9300
C21 H21A 0.9300
C23 C26 1.368(4)
C23 H23A 0.9300
C25 H25A 0.9300
C26 H26A 0.9300
C27 C28 1.499(4)
C27 H27A 0.9700
C27 H27B 0.9700
C28 H28A 0.9600
C28 H28B 0.9600
C28 H28C 0.9600

loop_
_geom_torsion_atom_site_label_1
_geom_torsion_atom_site_label_2
_geom_torsion_atom_site_label_3
_geom_torsion_atom_site_label_4
_geom_torsion
C22 O1 C3 C7 -0.7(2)
C22 O1 C3 C12 179.5(2)
O1 C3 C7 N 1.6(2)
C12 C3 C7 N -178.6(2)
O1 C3 C7 C9 -175.8(2)
C12 C3 C7 C9 4.0(4)
C22 N C7 C3 -2.0(2)
C8 N C7 C3 176.7(2)
C22 N C7 C9 175.5(2)
C8 N C7 C9 -5.9(4)
C22 N C8 C5 -103.0(2)
C7 N C8 C5 78.4(3)
C16 C5 C8 N -161.4(2)
C21 C5 C8 N 22.8(3)
C3 C7 C9 C14 -178.4(3)
N C7 C9 C14 4.7(4)
C17 O2 C10 O4 -2.1(4)
C17 O2 C10 C14 179.1(2)
C7 C3 C12 C23 17.4(4)
O1 C3 C12 C23 -162.8(2)
C7 C3 C12 C18 -165.9(3)
O1 C3 C12 C18 14.0(3)
C7 C9 C14 C10 -179.7(2)
O4 C10 C14 C9 0.0(5)
O2 C10 C14 C9 178.8(2)
C21 C5 C16 C20 0.4(4)
C8 C5 C16 C20 -175.7(2)
C10 O2 C17 C13 175.5(2)
C27 C13 C17 O2 179.4(2)
C19 C15 C18 C12 -0.8(4)
C23 C12 C18 C15 -1.1(3)
C3 C12 C18 C15 -178.1(2)
C18 C15 C19 C26 1.7(4)
C5 C16 C20 C25 -0.6(4)
C25 C11 C21 C5 -2.0(4)
C16 C5 C21 C11 0.9(4)
C8 C5 C21 C11 176.9(2)
C7 N C22 O3 -177.9(3)
C8 N C22 O3 3.3(4)
C7 N C22 O1 1.6(2)
C8 N C22 O1 -177.23(19)
C3 O1 C22 O3 178.9(2)
C3 O1 C22 N -0.6(2)
C18 C12 C23 C26 2.1(4)
C3 C12 C23 C26 179.0(2)
C21 C11 C25 C20 1.7(4)
C16 C20 C25 C11 -0.4(4)
C12 C23 C26 C19 -1.3(4)
C15 C19 C26 C23 -0.7(4)
C17 C13 C27 C28 -175.5(3)
